data_4024712
loop_
_publ_author_name
'Tamas Benkovics'
'Juana Du'
'Ilia A. Guzei'
'Tehshik P. Yoon'

_publ_contact_author_address
;
Department of Chemistry
University of Wisconsin-Madison
1101 University Ave
Madison, WI  53706
USA
;
_publ_contact_author_email iguzei@chem.wisc.edu
_publ_contact_author_fax 608-262-0381
_publ_contact_author_name
;
Guzei, Ilia A. 
;
_publ_contact_author_phone 608-263-4694
_publ_section_title
;
Anionic Halocuprate(II) Complexes as Catalysts for the Oxaziridine-Mediated
Aminohydroxylation of Olefins
;
_journal_name_full 'Journal of Organic Chemistry'
_journal_page_first 5545
_journal_page_last 5552
_journal_paper_doi 10.1021/jo900902k
_journal_volume 74
_journal_year 2009
_chemical_formula_moiety 'C28 H28 N2 O5 S'
_chemical_formula_sum 'C28 H28 N2 O5 S'
_chemical_formula_weight 504.58
_chemical_name_systematic
; 
 ? 
;
_space_group_IT_number 56
_symmetry_cell_setting orthorhombic
_symmetry_Int_Tables_number 56
_symmetry_space_group_name_Hall '-P 2ab 2ac'
_symmetry_space_group_name_H-M 'P c c n'
_atom_sites_solution_hydrogens geom
_atom_sites_solution_primary direct
_atom_sites_solution_secondary difmap
_audit_creation_method
;
manual editing of the CIF file 
created by SHELXTL Ver. 6.10
and processed with modiCIfer-03272007. 
;
_cell_angle_alpha 90.00
_cell_angle_beta 90.00
_cell_angle_gamma 90.00
_cell_formula_units_Z 8
_cell_length_a 22.916(6)
_cell_length_b 27.217(9)
_cell_length_c 7.899(2)
_cell_measurement_reflns_used 9996
_cell_measurement_temperature 103(2)
_cell_measurement_theta_max 58.1439
_cell_measurement_theta_min 2.5205
_cell_volume 4927(2)
_computing_cell_refinement 'SAINT Ver. 7.24A (Bruker-AXS, 2007)'
_computing_data_collection 'APEX2 Ver. 2.1-4 (Bruker-AXS, 2007)'
_computing_data_reduction 'SAINT Ver. 7.24A'
_computing_molecular_graphics SHELXTL
_computing_publication_material SHELXTL
_computing_structure_refinement SHELXTL
_computing_structure_solution 'SHELXTL (Sheldrick, 2008)'
_diffrn_ambient_temperature 103.0(1)
_diffrn_measured_fraction_theta_full 0.999
_diffrn_measured_fraction_theta_max 0.995
_diffrn_measurement_device_type 'Bruker SMART APEX2 area detector'
_diffrn_measurement_method '0.62\% \w and 0.62 \% \f scans'
_diffrn_radiation_monochromator graphite
_diffrn_radiation_source 'fine-focus sealed tube'
_diffrn_radiation_type Cu-K\a
_diffrn_radiation_wavelength 1.54184
_diffrn_reflns_av_R_equivalents 0.0317
_diffrn_reflns_av_sigmaI/netI 0.0146
_diffrn_reflns_limit_h_max 27
_diffrn_reflns_limit_h_min -27
_diffrn_reflns_limit_k_max 33
_diffrn_reflns_limit_k_min -31
_diffrn_reflns_limit_l_max 9
_diffrn_reflns_limit_l_min -8
_diffrn_reflns_number 52934
_diffrn_reflns_theta_full 67.00
_diffrn_reflns_theta_max 69.71
_diffrn_reflns_theta_min 2.52
_exptl_absorpt_coefficient_mu 1.522
_exptl_absorpt_correction_T_max 0.8879
_exptl_absorpt_correction_T_min 0.6581
_exptl_absorpt_correction_type multi-scan
_exptl_absorpt_process_details
;
SADABS  (Bruker-AXS, 2007)
;
_exptl_crystal_colour colourless
_exptl_crystal_density_diffrn 1.361
_exptl_crystal_density_method 'not measured'
_exptl_crystal_description needle
_exptl_crystal_F_000 2128
_exptl_crystal_size_max 0.30
_exptl_crystal_size_mid 0.08
_exptl_crystal_size_min 0.08
_refine_diff_density_max 0.356
_refine_diff_density_min -0.400
_refine_diff_density_rms 0.042
_refine_ls_extinction_method none
_refine_ls_goodness_of_fit_ref 1.034
_refine_ls_hydrogen_treatment refall
_refine_ls_matrix_type full
_refine_ls_number_parameters 350
_refine_ls_number_reflns 4630
_refine_ls_number_restraints 0
_refine_ls_restrained_S_all 1.034
_refine_ls_R_factor_all 0.0401
_refine_ls_R_factor_gt 0.0346
_refine_ls_shift/su_max 0.000
_refine_ls_shift/su_mean 0.000
_refine_ls_structure_factor_coef Fsqd
_refine_ls_weighting_details 'calc w=1/[\s^2^(Fo^2^)+(0.0460P)^2^+2.9457P] where P=(Fo^2^+2Fc^2^)/3'
_refine_ls_weighting_scheme calc
_refine_ls_wR_factor_gt 0.0870
_refine_ls_wR_factor_ref 0.0904
_reflns_number_gt 4092
_reflns_number_total 4630
_reflns_threshold_expression I>2\s(I)
_cod_data_source_file jo900902k_si_005.cif
_cod_data_source_block yoon14
_cod_depositor_comments
;
The following automatic conversions were performed:
'_symmetry_cell_setting' value 'Orthorhombic' changed to 'orthorhombic'
according to '/home/saulius/struct/CIF-dictionaries/cif_core.dic'
dictionary named 'cif_core.dic' version 2.4.1 from 2010-06-29.

Automatic conversion script
Id: cif_fix_enum 1527 2010-12-29 10:47:43Z saulius 
;
_cod_original_sg_symbol_Hall '-P 2ab 2ac  '
_cod_original_sg_symbol_H-M 'P c c n     '
_cod_database_code 4024712

loop_
_symmetry_equiv_pos_as_xyz
'x, y, z'
'-x+1/2, -y+1/2, z'
'x+1/2, -y, -z+1/2'
'-x, y+1/2, -z+1/2'
'-x, -y, -z'
'x-1/2, y-1/2, -z'
'-x-1/2, y, z-1/2'
'x, -y-1/2, z-1/2'

loop_
_atom_site_label
_atom_site_type_symbol
_atom_site_fract_x
_atom_site_fract_y
_atom_site_fract_z
_atom_site_U_iso_or_equiv
_atom_site_adp_type
_atom_site_occupancy
_atom_site_symmetry_multiplicity
_atom_site_calc_flag
_atom_site_refinement_flags
_atom_site_disorder_assembly
_atom_site_disorder_group
S1 S -0.084518(16) 0.177179(13) 0.92179(5) 0.01857(11) Uani 1 1 d . . .
O1 O 0.01798(6) -0.01799(5) 1.33043(18) 0.0398(3) Uani 1 1 d . . .
O2 O 0.09328(5) -0.00045(5) 1.17936(17) 0.0357(3) Uani 1 1 d . . .
O3 O -0.13166(5) 0.18566(4) 1.03717(14) 0.0279(3) Uani 1 1 d . . .
O4 O -0.03859(5) 0.21247(4) 0.90542(15) 0.0270(3) Uani 1 1 d . . .
O5 O -0.16897(5) 0.14309(4) 0.52153(14) 0.0267(3) Uani 1 1 d . . .
N1 N 0.04253(6) 0.00590(5) 1.22040(17) 0.0239(3) Uani 1 1 d . . .
N2 N -0.11186(5) 0.16895(4) 0.73750(15) 0.0180(3) Uani 1 1 d . . .
C1 C 0.00935(7) 0.04541(5) 1.1362(2) 0.0208(3) Uani 1 1 d . . .
C2 C 0.03719(7) 0.07326(6) 1.0144(2) 0.0231(3) Uani 1 1 d . . .
H2 H 0.0759(8) 0.06578(16) 0.9803(7) 0.028 Uiso 1 1 calc R . .
C3 C 0.00733(7) 0.11235(6) 0.9433(2) 0.0225(3) Uani 1 1 d . . .
H3 H 0.0254(4) 0.1321(4) 0.8611(17) 0.027 Uiso 1 1 calc R . .
C4 C -0.04960(6) 0.12217(5) 0.99406(19) 0.0188(3) Uani 1 1 d . . .
C5 C -0.07736(7) 0.09271(6) 1.1122(2) 0.0239(3) Uani 1 1 d . . .
H5 H -0.1174(8) 0.09922(14) 1.1436(7) 0.029 Uiso 1 1 calc R . .
C6 C -0.04739(7) 0.05378(6) 1.1854(2) 0.0256(3) Uani 1 1 d . . .
H6 H -0.0649(4) 0.0342(4) 1.2642(18) 0.031 Uiso 1 1 calc R . .
C7 C -0.17284(6) 0.15162(6) 0.6990(2) 0.0210(3) Uani 1 1 d . . .
C8 C -0.18813(8) 0.10360(6) 0.7832(3) 0.0338(4) Uani 1 1 d . . .
H8B H -0.2256(5) 0.0917(3) 0.7391(12) 0.041 Uiso 1 1 calc R . .
H8C H -0.1912(5) 0.10855(12) 0.9060(14) 0.041 Uiso 1 1 d R . .
H8A H -0.1576(4) 0.0793(3) 0.7593(13) 0.041 Uiso 1 1 d R . .
C9 C -0.21722(7) 0.19189(6) 0.7356(2) 0.0274(4) Uani 1 1 d . . .
H9A H -0.2055(3) 0.2220(4) 0.6785(14) 0.033 Uiso 1 1 calc R . .
H9C H -0.2191(4) 0.1977(3) 0.8570(14) 0.033 Uiso 1 1 d R . .
H9B H -0.2554(5) 0.1817(2) 0.6946(13) 0.033 Uiso 1 1 d R . .
C10 C -0.13004(7) 0.17932(6) 0.4550(2) 0.0283(4) Uani 1 1 d . . .
H10B H -0.1492(3) 0.2125(5) 0.4514(2) 0.034 Uiso 1 1 calc R . .
H10A H -0.1169(2) 0.17029(13) 0.3376(17) 0.034 Uiso 1 1 calc R . .
C11 C -0.07887(7) 0.17907(6) 0.5785(2) 0.0223(3) Uani 1 1 d . . .
H11 H -0.0599(4) 0.2120(6) 0.5833(2) 0.027 Uiso 1 1 calc R . .
C12 C -0.03484(7) 0.13990(6) 0.54270(19) 0.0213(3) Uani 1 1 d . . .
H12 H -0.0486(3) 0.1046(6) 0.5409(2) 0.026 Uiso 1 1 calc R . .
C13 C 0.02123(7) 0.14870(6) 0.5131(2) 0.0209(3) Uani 1 1 d . . .
H13 H 0.0338(3) 0.1819(7) 0.5077(2) 0.025 Uiso 1 1 calc R . .
C14 C 0.06482(6) 0.10984(6) 0.4882(2) 0.0207(3) Uani 1 1 d . . .
H14 H 0.0493(3) 0.0766(6) 0.5000(3) 0.025 Uiso 1 1 calc R . .
C15 C 0.11739(6) 0.11350(5) 0.3728(2) 0.0194(3) Uani 1 1 d . . .
H15 H 0.1291(2) 0.0814(6) 0.3261(9) 0.023 Uiso 1 1 calc R . .
C16 C 0.12629(6) 0.11658(6) 0.5621(2) 0.0205(3) Uani 1 1 d . . .
H16 H 0.13421(17) 0.1489(6) 0.6032(8) 0.025 Uiso 1 1 calc R . .
C17 C 0.13134(6) 0.15505(5) 0.25598(19) 0.0190(3) Uani 1 1 d . . .
C18 C 0.08916(7) 0.18305(6) 0.1741(2) 0.0238(3) Uani 1 1 d . . .
H18 H 0.0500(8) 0.17898(10) 0.2021(6) 0.029 Uiso 1 1 calc R . .
C19 C 0.10484(7) 0.21712(6) 0.0506(2) 0.0275(4) Uani 1 1 d . . .
H19 H 0.0750(6) 0.2361(4) -0.0065(12) 0.033 Uiso 1 1 calc R . .
C20 C 0.16297(7) 0.22397(6) 0.0092(2) 0.0274(4) Uani 1 1 d . . .
H20 H 0.1730(3) 0.2457(5) -0.0708(19) 0.033 Uiso 1 1 calc R . .
C21 C 0.20551(7) 0.19693(6) 0.0926(2) 0.0257(3) Uani 1 1 d . . .
H21 H 0.2456(9) 0.20182(12) 0.0657(6) 0.031 Uiso 1 1 calc R . .
C22 C 0.18994(7) 0.16289(5) 0.2147(2) 0.0206(3) Uani 1 1 d . . .
H22 H 0.2198(6) 0.1444(4) 0.2719(11) 0.025 Uiso 1 1 calc R . .
C23 C 0.15423(6) 0.07654(6) 0.6614(2) 0.0206(3) Uani 1 1 d . . .
C24 C 0.17738(6) 0.08721(6) 0.8204(2) 0.0244(3) Uani 1 1 d . . .
H24 H 0.17523(8) 0.1206(7) 0.8637(9) 0.029 Uiso 1 1 calc R . .
C25 C 0.20352(7) 0.05083(7) 0.9179(2) 0.0298(4) Uani 1 1 d . . .
H25 H 0.2196(4) 0.05890(19) 1.029(2) 0.036 Uiso 1 1 calc R . .
C26 C 0.20665(7) 0.00306(7) 0.8576(2) 0.0299(4) Uani 1 1 d . . .
H26 H 0.2236(4) -0.0205(6) 0.9204(15) 0.036 Uiso 1 1 calc R . .
C27 C 0.18359(7) -0.00813(6) 0.7002(2) 0.0260(4) Uani 1 1 d . . .
H27 H 0.18582(8) -0.0406(7) 0.6588(9) 0.031 Uiso 1 1 calc R . .
C28 C 0.15723(7) 0.02804(6) 0.6029(2) 0.0233(3) Uani 1 1 d . . .
H28 H 0.1407(3) 0.01964(18) 0.493(2) 0.028 Uiso 1 1 calc R . .

loop_
_atom_site_aniso_label
_atom_site_aniso_U_11
_atom_site_aniso_U_22
_atom_site_aniso_U_33
_atom_site_aniso_U_23
_atom_site_aniso_U_13
_atom_site_aniso_U_12
S1 0.02196(19) 0.01759(18) 0.01616(19) -0.00209(13) -0.00241(14) 0.00448(13)
O1 0.0445(7) 0.0310(6) 0.0440(8) 0.0193(6) -0.0032(6) 0.0004(6)
O2 0.0338(7) 0.0349(7) 0.0383(7) 0.0058(6) -0.0027(6) 0.0143(5)
O3 0.0339(6) 0.0326(6) 0.0171(6) -0.0019(5) 0.0017(5) 0.0141(5)
O4 0.0291(6) 0.0183(5) 0.0336(6) -0.0017(5) -0.0097(5) -0.0002(4)
O5 0.0283(6) 0.0294(6) 0.0225(6) -0.0050(5) -0.0069(5) 0.0039(5)
N1 0.0328(8) 0.0162(6) 0.0228(7) -0.0024(5) -0.0104(6) 0.0006(5)
N2 0.0169(6) 0.0217(6) 0.0155(6) 0.0015(5) 0.0015(5) 0.0020(5)
C1 0.0273(8) 0.0156(7) 0.0196(8) -0.0024(6) -0.0080(6) 0.0002(6)
C2 0.0224(8) 0.0253(8) 0.0218(8) -0.0011(6) -0.0017(6) 0.0047(6)
C3 0.0245(8) 0.0249(8) 0.0180(8) 0.0015(6) -0.0012(6) 0.0013(6)
C4 0.0219(7) 0.0185(7) 0.0161(7) -0.0025(6) -0.0057(6) 0.0023(6)
C5 0.0218(8) 0.0254(8) 0.0244(8) 0.0017(7) -0.0006(6) 0.0012(6)
C6 0.0267(8) 0.0246(8) 0.0253(8) 0.0054(7) -0.0017(7) -0.0035(6)
C7 0.0188(7) 0.0232(7) 0.0210(8) 0.0006(6) -0.0033(6) 0.0004(6)
C8 0.0285(9) 0.0270(9) 0.0459(11) 0.0080(8) -0.0067(8) -0.0065(7)
C9 0.0196(8) 0.0343(9) 0.0282(9) 0.0020(7) -0.0004(6) 0.0065(7)
C10 0.0307(9) 0.0347(9) 0.0196(8) 0.0030(7) 0.0005(7) 0.0111(7)
C11 0.0268(8) 0.0228(8) 0.0173(8) 0.0037(6) 0.0045(6) 0.0020(6)
C12 0.0250(8) 0.0206(7) 0.0182(8) 0.0030(6) 0.0000(6) 0.0021(6)
C13 0.0251(8) 0.0193(7) 0.0183(8) 0.0014(6) 0.0008(6) 0.0005(6)
C14 0.0205(7) 0.0200(7) 0.0216(8) 0.0030(6) 0.0007(6) -0.0004(6)
C15 0.0182(7) 0.0194(7) 0.0207(8) 0.0001(6) -0.0005(6) 0.0004(6)
C16 0.0196(7) 0.0208(7) 0.0210(8) 0.0005(6) 0.0006(6) -0.0012(6)
C17 0.0205(7) 0.0189(7) 0.0177(7) -0.0020(6) -0.0010(6) -0.0017(6)
C18 0.0201(7) 0.0237(8) 0.0277(9) 0.0017(7) -0.0006(6) -0.0008(6)
C19 0.0306(9) 0.0225(8) 0.0295(9) 0.0040(7) -0.0061(7) 0.0006(7)
C20 0.0378(9) 0.0204(7) 0.0239(9) 0.0039(7) 0.0010(7) -0.0062(7)
C21 0.0242(8) 0.0252(8) 0.0278(9) -0.0012(7) 0.0038(7) -0.0067(6)
C22 0.0204(7) 0.0209(7) 0.0205(8) -0.0020(6) -0.0012(6) -0.0001(6)
C23 0.0141(7) 0.0259(7) 0.0219(8) 0.0041(6) 0.0033(6) -0.0014(6)
C24 0.0179(7) 0.0296(8) 0.0257(8) 0.0008(7) -0.0003(6) -0.0022(6)
C25 0.0210(8) 0.0423(10) 0.0261(9) 0.0042(8) -0.0051(7) 0.0008(7)
C26 0.0215(8) 0.0355(9) 0.0328(10) 0.0124(8) -0.0013(7) 0.0038(7)
C27 0.0209(8) 0.0250(8) 0.0319(9) 0.0067(7) 0.0032(7) 0.0003(6)
C28 0.0197(7) 0.0259(8) 0.0242(8) 0.0041(6) 0.0001(6) -0.0021(6)

loop_
_atom_type_symbol
_atom_type_description
_atom_type_scat_dispersion_real
_atom_type_scat_dispersion_imag
_atom_type_scat_source
C C 0.0181 0.0091 'International Tables Vol C Tables 4.2.6.8 and 6.1.1.4'
H H 0.0000 0.0000 'International Tables Vol C Tables 4.2.6.8 and 6.1.1.4'
N N 0.0311 0.0180 'International Tables Vol C Tables 4.2.6.8 and 6.1.1.4'
O O 0.0492 0.0322 'International Tables Vol C Tables 4.2.6.8 and 6.1.1.4'
S S 0.3331 0.5567 'International Tables Vol C Tables 4.2.6.8 and 6.1.1.4'

loop_
_geom_angle_atom_site_label_1
_geom_angle_atom_site_label_2
_geom_angle_atom_site_label_3
_geom_angle
_geom_angle_site_symmetry_1
_geom_angle_site_symmetry_3
_geom_angle_publ_flag
O4 S1 O3 120.28(7) . . yes
O4 S1 N2 107.44(7) . . yes
O3 S1 N2 107.82(7) . . yes
O4 S1 C4 105.14(7) . . yes
O3 S1 C4 105.60(7) . . yes
N2 S1 C4 110.36(7) . . yes
C7 O5 C10 106.76(12) . . yes
O2 N1 O1 123.52(14) . . yes
O2 N1 C1 118.34(13) . . yes
O1 N1 C1 118.11(14) . . yes
C11 N2 C7 111.00(12) . . yes
C11 N2 S1 122.79(10) . . yes
C7 N2 S1 126.20(10) . . yes
C6 C1 C2 122.86(14) . . ?
C6 C1 N1 118.69(14) . . ?
C2 C1 N1 118.43(14) . . ?
C1 C2 C3 118.44(15) . . ?
C1 C2 H2 120.8 . . ?
C3 C2 H2 120.8 . . ?
C2 C3 C4 119.63(15) . . ?
C2 C3 H3 120.2 . . ?
C4 C3 H3 120.2 . . ?
C5 C4 C3 120.93(14) . . ?
C5 C4 S1 119.56(12) . . ?
C3 C4 S1 119.20(12) . . ?
C4 C5 C6 119.66(15) . . ?
C4 C5 H5 120.2 . . ?
C6 C5 H5 120.2 . . ?
C1 C6 C5 118.43(15) . . ?
C1 C6 H6 120.8 . . ?
C5 C6 H6 120.8 . . ?
O5 C7 N2 101.07(12) . . ?
O5 C7 C8 107.90(13) . . ?
N2 C7 C8 113.47(13) . . ?
O5 C7 C9 110.23(12) . . ?
N2 C7 C9 110.86(12) . . ?
C8 C7 C9 112.65(14) . . ?
C7 C8 H8B 109.5 . . ?
C7 C8 H8C 109.5 . . ?
H8B C8 H8C 109.5 . . ?
C7 C8 H8A 109.5 . . ?
H8B C8 H8A 109.4 . . ?
H8C C8 H8A 109.5 . . ?
C7 C9 H9A 109.5 . . ?
C7 C9 H9C 109.5 . . ?
H9A C9 H9C 109.5 . . ?
C7 C9 H9B 109.5 . . ?
H9A C9 H9B 109.5 . . ?
H9C C9 H9B 109.5 . . ?
O5 C10 C11 103.96(13) . . ?
O5 C10 H10B 111.0 . . ?
C11 C10 H10B 111.0 . . ?
O5 C10 H10A 111.0 . . ?
C11 C10 H10A 111.0 . . ?
H10B C10 H10A 109.0 . . ?
N2 C11 C12 111.71(12) . . ?
N2 C11 C10 98.62(12) . . ?
C12 C11 C10 113.63(13) . . ?
N2 C11 H11 110.8 . . ?
C12 C11 H11 110.8 . . ?
C10 C11 H11 110.8 . . ?
C13 C12 C11 123.90(14) . . ?
C13 C12 H12 118.1 . . ?
C11 C12 H12 118.1 . . ?
C12 C13 C14 123.50(14) . . ?
C12 C13 H13 118.2 . . ?
C14 C13 H13 118.2 . . ?
C13 C14 C15 125.07(13) . . ?
C13 C14 C16 119.16(13) . . ?
C15 C14 C16 59.39(10) . . ?
C13 C14 H14 114.1 . . ?
C15 C14 H14 114.1 . . ?
C16 C14 H14 114.1 . . ?
C17 C15 C16 122.70(13) . . ?
C17 C15 C14 126.29(13) . . ?
C16 C15 C14 61.02(10) . . ?
C17 C15 H15 112.5 . . ?
C16 C15 H15 112.5 . . ?
C14 C15 H15 112.5 . . ?
C23 C16 C15 122.65(14) . . ?
C23 C16 C14 120.51(13) . . ?
C15 C16 C14 59.59(10) . . ?
C23 C16 H16 114.4 . . ?
C15 C16 H16 114.4 . . ?
C14 C16 H16 114.4 . . ?
C18 C17 C22 118.38(14) . . ?
C18 C17 C15 123.61(14) . . ?
C22 C17 C15 117.71(13) . . ?
C17 C18 C19 120.76(15) . . ?
C17 C18 H18 119.6 . . ?
C19 C18 H18 119.6 . . ?
C20 C19 C18 120.21(15) . . ?
C20 C19 H19 119.9 . . ?
C18 C19 H19 119.9 . . ?
C19 C20 C21 119.50(15) . . ?
C19 C20 H20 120.3 . . ?
C21 C20 H20 120.3 . . ?
C22 C21 C20 120.31(15) . . ?
C22 C21 H21 119.8 . . ?
C20 C21 H21 119.8 . . ?
C21 C22 C17 120.81(15) . . ?
C21 C22 H22 119.6 . . ?
C17 C22 H22 119.6 . . ?
C24 C23 C28 118.39(14) . . ?
C24 C23 C16 119.11(14) . . ?
C28 C23 C16 122.49(14) . . ?
C25 C24 C23 120.98(16) . . ?
C25 C24 H24 119.5 . . ?
C23 C24 H24 119.5 . . ?
C26 C25 C24 120.00(17) . . ?
C26 C25 H25 120.0 . . ?
C24 C25 H25 120.0 . . ?
C27 C26 C25 119.66(16) . . ?
C27 C26 H26 120.2 . . ?
C25 C26 H26 120.2 . . ?
C26 C27 C28 120.49(16) . . ?
C26 C27 H27 119.8 . . ?
C28 C27 H27 119.8 . . ?
C27 C28 C23 120.48(16) . . ?
C27 C28 H28 119.8 . . ?
C23 C28 H28 119.8 . . ?

loop_
_geom_bond_atom_site_label_1
_geom_bond_atom_site_label_2
_geom_bond_distance
_geom_bond_site_symmetry_2
_geom_bond_publ_flag
S1 O4 1.4308(12) . yes
S1 O3 1.4320(12) . yes
S1 N2 1.6005(13) . yes
S1 C4 1.7911(15) . yes
O1 N1 1.2225(19) . yes
O2 N1 1.2196(18) . yes
O5 C7 1.424(2) . yes
O5 C10 1.430(2) . yes
N1 C1 1.4754(19) . yes
N2 C11 1.4912(19) . yes
N2 C7 1.5059(19) . yes
C1 C6 1.376(2) . ?
C1 C2 1.381(2) . ?
C2 C3 1.384(2) . ?
C2 H2 0.9492 . ?
C3 C4 1.391(2) . ?
C3 H3 0.9402 . ?
C4 C5 1.385(2) . ?
C5 C6 1.389(2) . ?
C5 H5 0.9673 . ?
C6 H6 0.9120 . ?
C7 C8 1.507(2) . ?
C7 C9 1.523(2) . ?
C8 H8B 0.9819 . ?
C8 H8C 0.9819 . ?
C8 H8A 0.9822 . ?
C9 H9A 0.9731 . ?
C9 H9C 0.9730 . ?
C9 H9B 0.9731 . ?
C10 C11 1.526(2) . ?
C10 H10B 1.0057 . ?
C10 H10A 1.0057 . ?
C11 C12 1.495(2) . ?
C11 H11 0.9975 . ?
C12 C13 1.328(2) . ?
C12 H12 1.0101 . ?
C13 C14 1.468(2) . ?
C13 H13 0.9500 . ?
C14 C15 1.514(2) . ?
C14 C16 1.536(2) . ?
C14 H14 0.9777 . ?
C15 C17 1.494(2) . ?
C15 C16 1.511(2) . ?
C15 H15 0.9864 . ?
C16 C23 1.488(2) . ?
C16 H16 0.9554 . ?
C17 C18 1.391(2) . ?
C17 C22 1.398(2) . ?
C18 C19 1.393(2) . ?
C18 H18 0.9306 . ?
C19 C20 1.384(2) . ?
C19 H19 0.9683 . ?
C20 C21 1.388(2) . ?
C20 H20 0.8952 . ?
C21 C22 1.384(2) . ?
C21 H21 0.9524 . ?
C22 H22 0.9618 . ?
C23 C24 1.394(2) . ?
C23 C28 1.400(2) . ?
C24 C25 1.390(2) . ?
C24 H24 0.9727 . ?
C25 C26 1.387(3) . ?
C25 H25 0.9748 . ?
C26 C27 1.385(3) . ?
C26 H26 0.8995 . ?
C27 C28 1.388(2) . ?
C27 H27 0.9431 . ?
C28 H28 0.9743 . ?

loop_
_geom_torsion_atom_site_label_1
_geom_torsion_atom_site_label_2
_geom_torsion_atom_site_label_3
_geom_torsion_atom_site_label_4
_geom_torsion
_geom_torsion_site_symmetry_1
_geom_torsion_site_symmetry_2
_geom_torsion_site_symmetry_3
_geom_torsion_site_symmetry_4
_geom_torsion_publ_flag
O4 S1 N2 C11 23.55(13) . . . . ?
O3 S1 N2 C11 154.56(11) . . . . ?
C4 S1 N2 C11 -90.57(12) . . . . ?
O4 S1 N2 C7 -155.01(11) . . . . ?
O3 S1 N2 C7 -24.00(14) . . . . ?
C4 S1 N2 C7 90.88(13) . . . . ?
O2 N1 C1 C6 -178.06(14) . . . . ?
O1 N1 C1 C6 0.3(2) . . . . ?
O2 N1 C1 C2 0.2(2) . . . . ?
O1 N1 C1 C2 178.59(14) . . . . ?
C6 C1 C2 C3 2.3(2) . . . . ?
N1 C1 C2 C3 -175.85(13) . . . . ?
C1 C2 C3 C4 -0.8(2) . . . . ?
C2 C3 C4 C5 -1.5(2) . . . . ?
C2 C3 C4 S1 172.11(12) . . . . ?
O4 S1 C4 C5 141.66(13) . . . . ?
O3 S1 C4 C5 13.49(14) . . . . ?
N2 S1 C4 C5 -102.78(13) . . . . ?
O4 S1 C4 C3 -32.01(14) . . . . ?
O3 S1 C4 C3 -160.17(12) . . . . ?
N2 S1 C4 C3 83.56(13) . . . . ?
C3 C4 C5 C6 2.2(2) . . . . ?
S1 C4 C5 C6 -171.37(12) . . . . ?
C2 C1 C6 C5 -1.6(2) . . . . ?
N1 C1 C6 C5 176.55(14) . . . . ?
C4 C5 C6 C1 -0.7(2) . . . . ?
C10 O5 C7 N2 -34.32(14) . . . . ?
C10 O5 C7 C8 -153.63(13) . . . . ?
C10 O5 C7 C9 82.99(15) . . . . ?
C11 N2 C7 O5 11.02(14) . . . . ?
S1 N2 C7 O5 -170.28(10) . . . . ?
C11 N2 C7 C8 126.26(15) . . . . ?
S1 N2 C7 C8 -55.04(18) . . . . ?
C11 N2 C7 C9 -105.82(14) . . . . ?
S1 N2 C7 C9 72.88(16) . . . . ?
C7 O5 C10 C11 45.54(15) . . . . ?
C7 N2 C11 C12 -105.52(14) . . . . ?
S1 N2 C11 C12 75.73(16) . . . . ?
C7 N2 C11 C10 14.26(15) . . . . ?
S1 N2 C11 C10 -164.49(11) . . . . ?
O5 C10 C11 N2 -34.66(14) . . . . ?
O5 C10 C11 C12 83.68(16) . . . . ?
N2 C11 C12 C13 -127.17(16) . . . . ?
C10 C11 C12 C13 122.33(17) . . . . ?
C11 C12 C13 C14 176.15(14) . . . . ?
C12 C13 C14 C15 146.77(16) . . . . ?
C12 C13 C14 C16 -141.93(16) . . . . ?
C13 C14 C15 C17 -5.0(2) . . . . ?
C16 C14 C15 C17 -111.07(17) . . . . ?
C13 C14 C15 C16 106.05(17) . . . . ?
C17 C15 C16 C23 -134.51(15) . . . . ?
C14 C15 C16 C23 108.85(16) . . . . ?
C17 C15 C16 C14 116.64(16) . . . . ?
C13 C14 C16 C23 131.91(15) . . . . ?
C15 C14 C16 C23 -112.34(16) . . . . ?
C13 C14 C16 C15 -115.75(16) . . . . ?
C16 C15 C17 C18 -108.70(18) . . . . ?
C14 C15 C17 C18 -32.8(2) . . . . ?
C16 C15 C17 C22 77.70(19) . . . . ?
C14 C15 C17 C22 153.64(15) . . . . ?
C22 C17 C18 C19 1.7(2) . . . . ?
C15 C17 C18 C19 -171.82(15) . . . . ?
C17 C18 C19 C20 -0.8(3) . . . . ?
C18 C19 C20 C21 -0.5(3) . . . . ?
C19 C20 C21 C22 0.9(2) . . . . ?
C20 C21 C22 C17 0.1(2) . . . . ?
C18 C17 C22 C21 -1.4(2) . . . . ?
C15 C17 C22 C21 172.53(14) . . . . ?
C15 C16 C23 C24 160.11(14) . . . . ?
C14 C16 C23 C24 -128.57(15) . . . . ?
C15 C16 C23 C28 -21.2(2) . . . . ?
C14 C16 C23 C28 50.1(2) . . . . ?
C28 C23 C24 C25 0.8(2) . . . . ?
C16 C23 C24 C25 179.57(14) . . . . ?
C23 C24 C25 C26 -0.2(2) . . . . ?
C24 C25 C26 C27 -0.1(2) . . . . ?
C25 C26 C27 C28 -0.3(2) . . . . ?
C26 C27 C28 C23 0.8(2) . . . . ?
C24 C23 C28 C27 -1.1(2) . . . . ?
C16 C23 C28 C27 -179.83(14) . . . . ?
